data_1577167
loop_
_publ_author_name
'Leypold, Mario'
'Poli, Lorenzo'
'Earl, Max'
'Putra, Okky D.'
'Kwapien, Karolina'
'Lewis, Richard J.'
'Murphy, John J.'
'Passamonti, Marta'
'von Sydow, Lena M.'
'Spelling, Victor'
'Asproudis, Ioannis'
'Sardana, Malvika'
'Gatti, Claudia'
'Seki, Hikaru'
'Lemaitre, Thomas'
'Juskaite, Radvile'
'Gopalakrishnan, Ranganath'
'Francis, Stuart J.'
'Gardelli, Cristina'
'Norrby, Per-Ola'
'Czechtizky, Werngard'

_publ_section_title
;
 Regioselective synthesis of aza-saccharins via anionic [1,4] Fries-type
 rearrangement of aryl sulfonimidoyl fluorides
;
_journal_name_full 'Chemical Science'
_journal_paper_doi 10.1039/D6SC00432F
_journal_year 2026
_chemical_formula_moiety 'C18 H13 Cl N4 O2 S, C H4 O'
_chemical_formula_sum 'C19 H17 Cl N4 O3 S'
_chemical_formula_weight 416.88
_space_group_crystal_system monoclinic
_space_group_IT_number 14
_space_group_name_Hall '-P 2ybc'
_space_group_name_H-M_alt 'P 1 21/c 1'
_atom_sites_solution_hydrogens mixed
_atom_sites_solution_primary dual
_audit_creation_date 2023-02-02
_audit_creation_method
;
Olex2 1.5
(compiled 2022.04.07 svn.rca3783a0 for OlexSys, GUI svn.r6498)
;
_audit_update_record
;
2025-12-18 deposited with the CCDC.	2026-04-17 downloaded from the CCDC.
;
_cell_angle_alpha 90
_cell_angle_beta 96.4410(10)
_cell_angle_gamma 90
_cell_formula_units_Z 4
_cell_length_a 7.64600(10)
_cell_length_b 11.12230(10)
_cell_length_c 22.0722(2)
_cell_measurement_reflns_used 16719
_cell_measurement_temperature 100(2)
_cell_measurement_theta_max 78.3800
_cell_measurement_theta_min 4.0210
_cell_volume 1865.20(3)
_computing_cell_refinement 'CrysAlisPro 1.171.42.46a (Rigaku OD, 2022)'
_computing_data_collection 'CrysAlisPro 1.171.42.46a (Rigaku OD, 2022)'
_computing_data_reduction 'CrysAlisPro 1.171.42.46a (Rigaku OD, 2022)'
_computing_molecular_graphics 'Olex2 1.5 (Dolomanov et al., 2009)'
_computing_publication_material 'Olex2 1.5 (Dolomanov et al., 2009)'
_computing_structure_refinement 'SHELXL 2018/3 (Sheldrick, 2015)'
_computing_structure_solution 'SHELXT 2018/2 (Sheldrick, 2018)'
_diffrn_ambient_environment N~2~
_diffrn_ambient_temperature 100(2)
_diffrn_detector 'Hybrid Pixel Array Detector'
_diffrn_detector_area_resol_mean 10.0000
_diffrn_detector_type 'HyPix-Arc 100'
_diffrn_measured_fraction_theta_full 0.998
_diffrn_measured_fraction_theta_max 0.941
_diffrn_measurement_details
;
List of Runs (angles in degrees, time in seconds):

  # Type    Start    End  Width  t~exp~   \w     \q     \k     \f   Frames
#--------------------------------------------------------------------------
  1  \w     42.00 115.00   0.50    0.65    --   51.03-138.00-120.00  146
  2  \w     38.00 111.00   0.50    0.65    --   51.03-131.00  55.00  146
  3  \w   -125.00 -70.00   0.50    0.65    --  -51.28-131.00  55.00  110
  4  \w   -124.00 -65.00   0.50    0.65    --  -51.28-138.00-120.00  118
  5  \w    -91.00 -16.00   0.50    0.65    --  -51.28 131.00 125.00  150
  6  \w   -154.00 -70.00   0.50    1.73    --  -79.95-131.00  55.00  168
  7  \w   -153.00 -65.00   0.50    1.73    --  -79.95-138.00-120.00  176
  8  \w     42.00 121.00   0.50    1.73    --   96.44-138.00-120.00  158
  9  \w     38.00 116.00   0.50    1.73    --   96.44-131.00  55.00  156
 10  \w     91.00 178.00   0.50    1.73    --  108.37 131.00 125.00  174
 11  \w     87.00 175.00   0.50    1.73    --  108.37 138.00 -59.00  176
 12  \w     16.00  43.00   0.50    0.65    --   44.00  79.00-148.17   54
 13  \w     17.00  43.00   0.50    0.65    --   44.00  78.00 -23.21   52
 14  \w     80.00 120.00   0.50    0.65    --   51.03  77.00 150.00   80
 15  \w   -120.00 -80.00   0.50    0.65    --  -51.28 -77.00 -30.00   80
 16  \w    -90.00 -16.00   0.50    1.73    --  -79.95 131.00 125.00  148
 17  \w   -149.00 -86.00   0.50    1.73    --  -79.95 -95.00 -30.00  126
 18  \w   -159.00 -65.00   0.50    1.73    --  -88.50 -71.00  67.41  188
 19  \w     22.00 117.00   0.50    1.73    --   96.44 -61.00-150.00  190
 20  \w     88.00 178.00   0.50    1.73    --  108.37  30.00  60.00  180
 21  \w     40.00 105.00   0.50    1.73    --  108.37 -95.00  90.00  130
 22  \w     40.00 105.00   0.50    1.73    --  108.37 -95.00  60.00  130
 23  \w     17.00  43.00   0.50    0.65    --   44.00  78.00 -84.20   52
 24  \w     17.00  43.00   0.50    0.65    --   44.00  78.00 132.29   52
 25  \w     17.00  43.00   0.50    0.65    --   44.00  78.00  23.48   52
 26  \w     16.00  43.00   0.50    0.65    --   44.00  79.00 173.91   54
 27  \w     16.00  43.00   0.50    0.65    --   44.00  79.00  65.83   54
 28  \w     80.00 120.00   0.50    0.65    --   51.03  77.00-150.00   80
 29  \w   -158.00 -89.00   0.50    1.73    --  -84.00 -62.00 150.02  138
 30  \w   -162.00 -67.00   0.50    1.73    --  -88.50 -64.00-100.24  190
;
_diffrn_measurement_device 'four-circle diffractometer'
_diffrn_measurement_device_type 'XtaLAB Synergy, Dualflex, HyPix-Arc 100'
_diffrn_measurement_method '\w scans'
_diffrn_orient_matrix_type 'CrysAlisPro convention (1999,Acta A55,543-557)'
_diffrn_orient_matrix_UB_11 -0.0308156000
_diffrn_orient_matrix_UB_12 0.0004932000
_diffrn_orient_matrix_UB_13 -0.0701964000
_diffrn_orient_matrix_UB_21 -0.0052921000
_diffrn_orient_matrix_UB_22 -0.1384557000
_diffrn_orient_matrix_UB_23 -0.0001679000
_diffrn_orient_matrix_UB_31 -0.2003556000
_diffrn_orient_matrix_UB_32 0.0036185000
_diffrn_orient_matrix_UB_33 0.0027272000
_diffrn_radiation_monochromator mirror
_diffrn_radiation_probe x-ray
_diffrn_radiation_type 'Cu K\a'
_diffrn_radiation_wavelength 1.54184
_diffrn_reflns_av_R_equivalents 0.0256
_diffrn_reflns_av_unetI/netI 0.0171
_diffrn_reflns_Laue_measured_fraction_full 0.998
_diffrn_reflns_Laue_measured_fraction_max 0.941
_diffrn_reflns_limit_h_max 8
_diffrn_reflns_limit_h_min -9
_diffrn_reflns_limit_k_max 14
_diffrn_reflns_limit_k_min -13
_diffrn_reflns_limit_l_max 28
_diffrn_reflns_limit_l_min -28
_diffrn_reflns_number 24578
_diffrn_reflns_point_group_measured_fraction_full 0.998
_diffrn_reflns_point_group_measured_fraction_max 0.941
_diffrn_reflns_theta_full 67.684
_diffrn_reflns_theta_max 79.793
_diffrn_reflns_theta_min 4.031
_diffrn_source 'micro-focus sealed X-ray tube'
_diffrn_source_type 'PhotonJet (Cu) X-ray Source'
_exptl_absorpt_coefficient_mu 3.117
_exptl_absorpt_correction_T_max 0.986
_exptl_absorpt_correction_T_min 0.328
_exptl_absorpt_correction_type gaussian
_exptl_absorpt_process_details
;
CrysAlisPro 1.171.42.46a (Rigaku Oxford Diffraction, 2022)
Numerical absorption correction based on gaussian integration over
a multifaceted crystal model
Empirical absorption correction using spherical harmonics,
implemented in SCALE3 ABSPACK scaling algorithm.
;
_exptl_crystal_colour 'clear colourless'
_exptl_crystal_colour_lustre clear
_exptl_crystal_colour_primary colourless
_exptl_crystal_density_diffrn 1.485
_exptl_crystal_description block
_exptl_crystal_F_000 864
_exptl_crystal_preparation 'The material was recrystallized from methanol by slow evaporation'
_exptl_crystal_recrystallization_method 'The material was recrystallised from methanol by slow evaporation'
_exptl_crystal_size_max 0.188
_exptl_crystal_size_mid 0.054
_exptl_crystal_size_min 0.026
_refine_diff_density_max 0.332
_refine_diff_density_min -0.413
_refine_diff_density_rms 0.051
_refine_ls_extinction_method none
_refine_ls_goodness_of_fit_ref 1.094
_refine_ls_hydrogen_treatment mixed
_refine_ls_matrix_type full
_refine_ls_number_parameters 261
_refine_ls_number_reflns 3827
_refine_ls_number_restraints 2
_refine_ls_restrained_S_all 1.094
_refine_ls_R_factor_all 0.0354
_refine_ls_R_factor_gt 0.0321
_refine_ls_shift/su_max 0.000
_refine_ls_shift/su_mean 0.000
_refine_ls_structure_factor_coef Fsqd
_refine_ls_weighting_details 'w=1/[\s^2^(Fo^2^)+(0.0420P)^2^+1.1563P] where P=(Fo^2^+2Fc^2^)/3'
_refine_ls_weighting_scheme calc
_refine_ls_wR_factor_gt 0.0863
_refine_ls_wR_factor_ref 0.0899
_reflns_Friedel_coverage 0.000
_reflns_number_gt 3562
_reflns_number_total 3827
_reflns_threshold_expression 'I > 2\s(I)'
_cod_data_source_file d6sc00432f2.cif
_cod_data_source_block az14264473_100k
_cod_database_code 1577167
_shelx_shelxl_version_number 2018/3
_chemical_oxdiff_formula 'C H N O S Cl'
_chemical_oxdiff_usercomment Mario
_shelx_space_group_comment
;
The symmetry employed for this shelxl refinement is uniquely defined
by the following loop, which should always be used as a source of
symmetry information in preference to the above space-group names.
They are only intended as comments.
;
_shelx_estimated_absorpt_t_max 0.923
_shelx_estimated_absorpt_t_min 0.592
_olex2_refinement_description
;
1. Fixed Uiso
 At 1.2 times of:
  All C(H) groups, {H17,H3,H3A} of C17
 At 1.5 times of:
  {H10A,H10B,H10C} of C10, {H19A,H19B,H19C} of C19
2. Restrained distances
 N3-H3
 0.88 with sigma of 0.02
 O3-H3A
 0.85 with sigma of 0.02
3.a Aromatic/amide H refined with riding coordinates:
 C4(H4), C5(H5), C6(H6), C11(H11), C14(H14), C15(H15), C16(H16), C17(H17),
 C18(H18)
3.b Idealised Me refined as rotating group:
 C10(H10A,H10B,H10C), C19(H19A,H19B,H19C)
;
_olex2_exptl_crystal_mounting_method 'The crystal was mounted on a MITIGEN holder in perfluoroether oil'
_olex2_submission_original_sample_id PSX_301
_olex2_submission_special_instructions 'No special instructions were received'
_oxdiff_exptl_absorpt_empirical_details
;
Empirical correction (ABSPACK) includes:
- Absorption correction using spherical harmonics
- Frame scaling
;
_oxdiff_exptl_absorpt_empirical_full_max 1.364
_oxdiff_exptl_absorpt_empirical_full_min 0.651

loop_
_space_group_symop_operation_xyz
'x, y, z'
'-x, y+1/2, -z+1/2'
'-x, -y, -z'
'x, -y-1/2, z-1/2'

loop_
_atom_site_label
_atom_site_type_symbol
_atom_site_fract_x
_atom_site_fract_y
_atom_site_fract_z
_atom_site_U_iso_or_equiv
_atom_site_adp_type
_atom_site_occupancy
_atom_site_site_symmetry_order
_atom_site_calc_flag
_atom_site_refinement_flags_posn
_atom_site_refinement_flags_adp
_atom_site_refinement_flags_occupancy
_atom_site_disorder_assembly
_atom_site_disorder_group
Cl1 Cl 0.51394(6) 0.51962(4) 0.24318(2) 0.03713(13) Uani 1 1 d . . . . .
S1 S 0.23689(5) 0.83274(3) 0.38189(2) 0.01986(11) Uani 1 1 d . . . . .
O1 O 0.64409(15) 0.69878(12) 0.34665(6) 0.0332(3) Uani 1 1 d . . . . .
O2 O 0.17503(15) 0.95071(10) 0.36181(5) 0.0257(2) Uani 1 1 d . . . . .
N1 N 0.44240(17) 0.81649(12) 0.38806(6) 0.0237(3) Uani 1 1 d . . . . .
N2 N 0.15817(18) 0.80829(12) 0.44362(6) 0.0234(3) Uani 1 1 d . . . . .
N3 N 0.14955(17) 0.70591(12) 0.53233(6) 0.0219(3) Uani 1 1 d D . . . .
N4 N 0.24009(16) 0.60204(11) 0.44836(6) 0.0205(3) Uani 1 1 d . . . . .
C1 C 0.4917(2) 0.73074(15) 0.34863(7) 0.0240(3) Uani 1 1 d . . . . .
C2 C 0.3366(2) 0.67823(14) 0.30864(7) 0.0218(3) Uani 1 1 d . . . . .
C3 C 0.3274(2) 0.59074(15) 0.26360(7) 0.0264(3) Uani 1 1 d . . . . .
C4 C 0.1636(3) 0.55634(16) 0.23458(7) 0.0314(4) Uani 1 1 d . . . . .
H4 H 0.157081 0.496743 0.203582 0.038 Uiso 1 1 calc R U . . .
C5 C 0.0099(2) 0.60815(17) 0.25045(8) 0.0319(4) Uani 1 1 d . . . . .
H5 H -0.100270 0.584156 0.229792 0.038 Uiso 1 1 calc R U . . .
C6 C 0.0147(2) 0.69467(15) 0.29615(7) 0.0265(3) Uani 1 1 d . . . . .
H6 H -0.089539 0.729929 0.307857 0.032 Uiso 1 1 calc R U . . .
C7 C 0.1794(2) 0.72640(14) 0.32352(7) 0.0204(3) Uani 1 1 d . . . . .
C8 C 0.18613(19) 0.70301(14) 0.47304(7) 0.0214(3) Uani 1 1 d . . . . .
C9 C 0.1720(2) 0.60835(15) 0.56885(7) 0.0236(3) Uani 1 1 d . . . . .
C10 C 0.1384(2) 0.62313(17) 0.63385(7) 0.0320(4) Uani 1 1 d . . . . .
H10A H 0.225527 0.678413 0.654445 0.048 Uiso 1 1 calc R U . . .
H10B H 0.147724 0.544827 0.654318 0.048 Uiso 1 1 calc R U . . .
H10C H 0.019993 0.655840 0.635409 0.048 Uiso 1 1 calc R U . . .
C11 C 0.2261(2) 0.50307(15) 0.54445(7) 0.0252(3) Uani 1 1 d . . . . .
H11 H 0.241212 0.432216 0.568504 0.030 Uiso 1 1 calc R U . . .
C12 C 0.25865(19) 0.50252(14) 0.48296(7) 0.0214(3) Uani 1 1 d . . . . .
C13 C 0.31364(19) 0.39233(14) 0.45265(7) 0.0215(3) Uani 1 1 d . . . . .
C14 C 0.3437(2) 0.28464(15) 0.48445(7) 0.0266(3) Uani 1 1 d . . . . .
H14 H 0.328993 0.280967 0.526588 0.032 Uiso 1 1 calc R U . . .
C15 C 0.3948(2) 0.18290(15) 0.45472(8) 0.0310(4) Uani 1 1 d . . . . .
H15 H 0.416705 0.110201 0.476868 0.037 Uiso 1 1 calc R U . . .
C16 C 0.4145(2) 0.18593(15) 0.39325(8) 0.0284(3) Uani 1 1 d . . . . .
H16 H 0.448158 0.115509 0.373143 0.034 Uiso 1 1 calc R U . . .
C17 C 0.3847(3) 0.29234(16) 0.36119(8) 0.0329(4) Uani 1 1 d . . . . .
H17 H 0.397953 0.295008 0.318929 0.039 Uiso 1 1 calc R U . . .
H3 H 0.115(3) 0.7756(16) 0.5477(10) 0.039 Uiso 1 1 d D U . . .
H3A H -0.015(2) 0.949(2) 0.5941(10) 0.039 Uiso 1 1 d D U . . .
C18 C 0.3356(3) 0.39479(16) 0.39056(8) 0.0322(4) Uani 1 1 d . . . . .
H18 H 0.316501 0.467643 0.368330 0.039 Uiso 1 1 calc R U . . .
O3 O 0.07595(16) 0.91795(11) 0.58262(5) 0.0293(3) Uani 1 1 d D . . . .
C19 C 0.1906(2) 1.01097(16) 0.56661(9) 0.0316(4) Uani 1 1 d . . . . .
H19A H 0.128664 1.061580 0.534768 0.047 Uiso 1 1 calc R U . . .
H19B H 0.294384 0.975115 0.551428 0.047 Uiso 1 1 calc R U . . .
H19C H 0.227595 1.060139 0.602617 0.047 Uiso 1 1 calc R U . . .

loop_
_atom_site_aniso_label
_atom_site_aniso_U_11
_atom_site_aniso_U_22
_atom_site_aniso_U_33
_atom_site_aniso_U_23
_atom_site_aniso_U_13
_atom_site_aniso_U_12
Cl1 0.0495(3) 0.0354(2) 0.0294(2) 0.00070(17) 0.01713(18) 0.01493(19)
S1 0.02338(19) 0.01843(18) 0.01801(18) 0.00058(13) 0.00340(13) 0.00042(13)
O1 0.0212(6) 0.0460(7) 0.0331(6) 0.0058(6) 0.0061(5) 0.0062(5)
O2 0.0340(6) 0.0193(5) 0.0246(5) 0.0029(4) 0.0066(4) 0.0031(5)
N1 0.0220(6) 0.0265(7) 0.0224(6) 0.0006(5) 0.0018(5) -0.0032(5)
N2 0.0293(7) 0.0215(6) 0.0201(6) 0.0012(5) 0.0063(5) 0.0034(5)
N3 0.0239(6) 0.0238(7) 0.0185(6) -0.0003(5) 0.0048(5) 0.0002(5)
N4 0.0212(6) 0.0203(6) 0.0197(6) 0.0011(5) 0.0017(5) -0.0010(5)
C1 0.0231(8) 0.0282(8) 0.0210(7) 0.0050(6) 0.0037(6) 0.0001(6)
C2 0.0255(7) 0.0225(7) 0.0179(7) 0.0040(6) 0.0047(6) 0.0022(6)
C3 0.0370(9) 0.0239(8) 0.0194(7) 0.0030(6) 0.0079(6) 0.0047(7)
C4 0.0488(10) 0.0265(8) 0.0189(7) -0.0033(6) 0.0031(7) -0.0033(8)
C5 0.0346(9) 0.0347(9) 0.0251(8) -0.0004(7) -0.0025(6) -0.0098(7)
C6 0.0244(8) 0.0296(8) 0.0252(8) 0.0019(7) 0.0019(6) -0.0023(6)
C7 0.0238(7) 0.0207(7) 0.0172(7) 0.0011(6) 0.0036(5) 0.0004(6)
C8 0.0209(7) 0.0246(8) 0.0190(7) 0.0001(6) 0.0031(5) -0.0012(6)
C9 0.0230(7) 0.0283(8) 0.0194(7) 0.0017(6) 0.0028(5) -0.0019(6)
C10 0.0408(9) 0.0361(9) 0.0202(8) 0.0028(7) 0.0083(7) 0.0023(8)
C11 0.0284(8) 0.0259(8) 0.0213(8) 0.0038(6) 0.0026(6) -0.0003(6)
C12 0.0189(7) 0.0236(7) 0.0214(7) 0.0009(6) 0.0010(5) -0.0015(6)
C13 0.0199(7) 0.0218(8) 0.0225(7) 0.0003(6) 0.0015(5) -0.0020(6)
C14 0.0296(8) 0.0268(8) 0.0234(8) 0.0033(6) 0.0039(6) 0.0025(7)
C15 0.0366(9) 0.0234(8) 0.0334(9) 0.0053(7) 0.0067(7) 0.0040(7)
C16 0.0288(8) 0.0248(8) 0.0322(9) -0.0035(7) 0.0056(7) -0.0003(6)
C17 0.0462(10) 0.0287(9) 0.0243(8) -0.0023(7) 0.0070(7) 0.0004(8)
C18 0.0481(10) 0.0251(8) 0.0240(8) 0.0034(7) 0.0069(7) 0.0030(7)
O3 0.0302(6) 0.0273(6) 0.0318(6) -0.0049(5) 0.0100(5) 0.0003(5)
C19 0.0294(8) 0.0308(9) 0.0354(9) -0.0016(7) 0.0073(7) -0.0014(7)

loop_
_atom_type_symbol
_atom_type_description
_atom_type_scat_dispersion_real
_atom_type_scat_dispersion_imag
_atom_type_scat_source
C C 0.0181 0.0091 'International Tables Vol C Tables 4.2.6.8 and 6.1.1.4'
H H 0.0000 0.0000 'International Tables Vol C Tables 4.2.6.8 and 6.1.1.4'
Cl Cl 0.3639 0.7018 'International Tables Vol C Tables 4.2.6.8 and 6.1.1.4'
N N 0.0311 0.0180 'International Tables Vol C Tables 4.2.6.8 and 6.1.1.4'
O O 0.0492 0.0322 'International Tables Vol C Tables 4.2.6.8 and 6.1.1.4'
S S 0.3331 0.5567 'International Tables Vol C Tables 4.2.6.8 and 6.1.1.4'

loop_
_exptl_crystal_face_index_h
_exptl_crystal_face_index_k
_exptl_crystal_face_index_l
_exptl_crystal_face_perp_dist
0 5 -1 0.0174
-5 0 2 0.0816
5 0 -2 0.1055
0 0 1 0.0073
0 0 -1 0.0211
0 -1 5 0.0092
0 2 -5 0.0119
0 -5 -3 0.0339

loop_
_geom_angle_atom_site_label_1
_geom_angle_atom_site_label_2
_geom_angle_atom_site_label_3
_geom_angle
_geom_angle_site_symmetry_1
_geom_angle_site_symmetry_3
_geom_angle_publ_flag
O2 S1 N1 114.82(7) . . ?
O2 S1 N2 106.15(7) . . ?
O2 S1 C7 109.71(7) . . ?
N1 S1 N2 112.38(7) . . ?
N1 S1 C7 98.67(7) . . ?
N2 S1 C7 115.30(7) . . ?
C1 N1 S1 111.59(11) . . ?
C8 N2 S1 120.87(11) . . ?
C8 N3 H3 118.7(14) . . ?
C9 N3 C8 121.70(14) . . ?
C9 N3 H3 119.5(14) . . ?
C8 N4 C12 118.64(13) . . ?
O1 C1 N1 123.71(15) . . ?
O1 C1 C2 123.63(15) . . ?
N1 C1 C2 112.64(13) . . ?
C3 C2 C1 131.46(15) . . ?
C3 C2 C7 117.66(15) . . ?
C7 C2 C1 110.82(13) . . ?
C2 C3 Cl1 121.93(13) . . ?
C2 C3 C4 119.51(15) . . ?
C4 C3 Cl1 118.55(13) . . ?
C3 C4 H4 119.6 . . ?
C5 C4 C3 120.80(15) . . ?
C5 C4 H4 119.6 . . ?
C4 C5 H5 119.5 . . ?
C4 C5 C6 121.02(16) . . ?
C6 C5 H5 119.5 . . ?
C5 C6 H6 121.9 . . ?
C7 C6 C5 116.30(16) . . ?
C7 C6 H6 121.9 . . ?
C2 C7 S1 106.23(11) . . ?
C6 C7 S1 129.08(13) . . ?
C6 C7 C2 124.69(15) . . ?
N2 C8 N3 113.75(13) . . ?
N4 C8 N2 125.16(13) . . ?
N4 C8 N3 121.07(14) . . ?
N3 C9 C10 117.41(14) . . ?
N3 C9 C11 118.36(14) . . ?
C11 C9 C10 124.23(15) . . ?
C9 C10 H10A 109.5 . . ?
C9 C10 H10B 109.5 . . ?
C9 C10 H10C 109.5 . . ?
H10A C10 H10B 109.5 . . ?
H10A C10 H10C 109.5 . . ?
H10B C10 H10C 109.5 . . ?
C9 C11 H11 120.8 . . ?
C9 C11 C12 118.43(14) . . ?
C12 C11 H11 120.8 . . ?
N4 C12 C11 121.74(14) . . ?
N4 C12 C13 116.27(13) . . ?
C11 C12 C13 121.99(14) . . ?
C14 C13 C12 121.53(14) . . ?
C14 C13 C18 118.61(15) . . ?
C18 C13 C12 119.86(14) . . ?
C13 C14 H14 119.9 . . ?
C15 C14 C13 120.13(15) . . ?
C15 C14 H14 119.9 . . ?
C14 C15 H15 119.6 . . ?
C16 C15 C14 120.82(16) . . ?
C16 C15 H15 119.6 . . ?
C15 C16 H16 120.2 . . ?
C15 C16 C17 119.52(16) . . ?
C17 C16 H16 120.2 . . ?
C16 C17 H17 119.9 . . ?
C18 C17 C16 120.14(16) . . ?
C18 C17 H17 119.9 . . ?
C13 C18 H18 119.6 . . ?
C17 C18 C13 120.75(16) . . ?
C17 C18 H18 119.6 . . ?
C19 O3 H3A 108.9(16) . . ?
O3 C19 H19A 109.5 . . ?
O3 C19 H19B 109.5 . . ?
O3 C19 H19C 109.5 . . ?
H19A C19 H19B 109.5 . . ?
H19A C19 H19C 109.5 . . ?
H19B C19 H19C 109.5 . . ?

loop_
_geom_bond_atom_site_label_1
_geom_bond_atom_site_label_2
_geom_bond_distance
_geom_bond_site_symmetry_2
_geom_bond_publ_flag
Cl1 C3 1.7345(17) . ?
S1 O2 1.4473(11) . ?
S1 N1 1.5723(13) . ?
S1 N2 1.5738(13) . ?
S1 C7 1.7677(15) . ?
O1 C1 1.2236(19) . ?
N1 C1 1.372(2) . ?
N2 C8 1.344(2) . ?
N3 C8 1.3690(19) . ?
N3 C9 1.351(2) . ?
N3 H3 0.897(16) . ?
N4 C8 1.334(2) . ?
N4 C12 1.343(2) . ?
C1 C2 1.514(2) . ?
C2 C3 1.387(2) . ?
C2 C7 1.389(2) . ?
C3 C4 1.395(3) . ?
C4 H4 0.9500 . ?
C4 C5 1.388(3) . ?
C5 H5 0.9500 . ?
C5 C6 1.392(2) . ?
C6 H6 0.9500 . ?
C6 C7 1.380(2) . ?
C9 C10 1.495(2) . ?
C9 C11 1.372(2) . ?
C10 H10A 0.9800 . ?
C10 H10B 0.9800 . ?
C10 H10C 0.9800 . ?
C11 H11 0.9500 . ?
C11 C12 1.407(2) . ?
C12 C13 1.480(2) . ?
C13 C14 1.394(2) . ?
C13 C18 1.399(2) . ?
C14 H14 0.9500 . ?
C14 C15 1.386(2) . ?
C15 H15 0.9500 . ?
C15 C16 1.382(2) . ?
C16 H16 0.9500 . ?
C16 C17 1.385(2) . ?
C17 H17 0.9500 . ?
C17 C18 1.384(2) . ?
C18 H18 0.9500 . ?
O3 H3A 0.840(16) . ?
O3 C19 1.426(2) . ?
C19 H19A 0.9800 . ?
C19 H19B 0.9800 . ?
C19 H19C 0.9800 . ?

loop_
_geom_torsion_atom_site_label_1
_geom_torsion_atom_site_label_2
_geom_torsion_atom_site_label_3
_geom_torsion_atom_site_label_4
_geom_torsion
_geom_torsion_site_symmetry_1
_geom_torsion_site_symmetry_2
_geom_torsion_site_symmetry_3
_geom_torsion_site_symmetry_4
_geom_torsion_publ_flag
Cl1 C3 C4 C5 178.23(13) . . . . ?
S1 N1 C1 O1 -177.01(13) . . . . ?
S1 N1 C1 C2 1.90(16) . . . . ?
S1 N2 C8 N3 164.20(11) . . . . ?
S1 N2 C8 N4 -17.4(2) . . . . ?
O1 C1 C2 C3 -0.8(3) . . . . ?
O1 C1 C2 C7 176.31(15) . . . . ?
O2 S1 N1 C1 -117.15(11) . . . . ?
O2 S1 N2 C8 177.42(12) . . . . ?
O2 S1 C7 C2 119.49(11) . . . . ?
O2 S1 C7 C6 -59.98(16) . . . . ?
N1 S1 N2 C8 -56.29(14) . . . . ?
N1 S1 C7 C2 -0.89(12) . . . . ?
N1 S1 C7 C6 179.64(15) . . . . ?
N1 C1 C2 C3 -179.75(16) . . . . ?
N1 C1 C2 C7 -2.60(18) . . . . ?
N2 S1 N1 C1 121.40(11) . . . . ?
N2 S1 C7 C2 -120.76(11) . . . . ?
N2 S1 C7 C6 59.77(17) . . . . ?
N3 C9 C11 C12 1.2(2) . . . . ?
N4 C12 C13 C14 177.55(14) . . . . ?
N4 C12 C13 C18 -2.8(2) . . . . ?
C1 C2 C3 Cl1 -0.4(2) . . . . ?
C1 C2 C3 C4 178.12(15) . . . . ?
C1 C2 C7 S1 1.98(15) . . . . ?
C1 C2 C7 C6 -178.52(14) . . . . ?
C2 C3 C4 C5 -0.3(2) . . . . ?
C3 C2 C7 S1 179.57(12) . . . . ?
C3 C2 C7 C6 -0.9(2) . . . . ?
C3 C4 C5 C6 -0.8(3) . . . . ?
C4 C5 C6 C7 1.0(2) . . . . ?
C5 C6 C7 S1 179.27(13) . . . . ?
C5 C6 C7 C2 -0.1(2) . . . . ?
C7 S1 N1 C1 -0.63(12) . . . . ?
C7 S1 N2 C8 55.73(15) . . . . ?
C7 C2 C3 Cl1 -177.39(11) . . . . ?
C7 C2 C3 C4 1.1(2) . . . . ?
C8 N3 C9 C10 176.44(14) . . . . ?
C8 N3 C9 C11 -2.7(2) . . . . ?
C8 N4 C12 C11 -1.3(2) . . . . ?
C8 N4 C12 C13 178.21(13) . . . . ?
C9 N3 C8 N2 -179.29(14) . . . . ?
C9 N3 C8 N4 2.2(2) . . . . ?
C9 C11 C12 N4 0.8(2) . . . . ?
C9 C11 C12 C13 -178.65(14) . . . . ?
C10 C9 C11 C12 -177.88(15) . . . . ?
C11 C12 C13 C14 -3.0(2) . . . . ?
C11 C12 C13 C18 176.66(15) . . . . ?
C12 N4 C8 N2 -178.49(14) . . . . ?
C12 N4 C8 N3 -0.2(2) . . . . ?
C12 C13 C14 C15 179.91(15) . . . . ?
C12 C13 C18 C17 -179.15(16) . . . . ?
C13 C14 C15 C16 -0.9(3) . . . . ?
C14 C13 C18 C17 0.5(3) . . . . ?
C14 C15 C16 C17 0.8(3) . . . . ?
C15 C16 C17 C18 0.0(3) . . . . ?
C16 C17 C18 C13 -0.6(3) . . . . ?
C18 C13 C14 C15 0.3(2) . . . . ?

loop_
_exptl_oxdiff_crystal_face_indexfrac_h
_exptl_oxdiff_crystal_face_indexfrac_k
_exptl_oxdiff_crystal_face_indexfrac_l
_exptl_oxdiff_crystal_face_x
_exptl_oxdiff_crystal_face_y
_exptl_oxdiff_crystal_face_z
-0.0005 4.9961 -1.0001 0.0727 -0.6916 0.0155
-4.9976 0.0006 1.9988 0.0137 0.0260 1.0067
4.9976 -0.0006 -1.9988 -0.0137 -0.0260 -1.0067
0.0000 -0.0001 0.9993 -0.0702 -0.0002 0.0027
-0.0000 0.0001 -0.9993 0.0702 0.0002 -0.0027
0.0001 -0.9995 4.9969 -0.3513 0.1376 0.0100
-0.0002 1.9988 -4.9970 0.3518 -0.2759 -0.0064
0.0005 -4.9959 -2.9973 0.2079 0.6922 -0.0264
